data_7236634
loop_
_publ_author_name
'Wang, Binshen'
'Qi, Xiujuan'
'Zhang, Wenquan'
'Wang, Kangcai'
'Li, Wei'
'Zhang, Qinghua'

_publ_section_title
;
 Synthesis of 1-(2H-tetrazol-5-yl)-5-nitraminotetrazole and its
 derivatives from 5-aminotetrazole and cyanogen azide: a promising
 strategy towards the development of C--N linked bistetrazolate energetic
 materials
;
_journal_issue 39
_journal_name_full 'J. Mater. Chem. A'
_journal_page_first 20867
_journal_paper_doi 10.1039/C7TA05905A
_journal_volume 5
_journal_year 2017
_chemical_formula_moiety 'C2 H N10 O2, H4 N, H2 O'
_chemical_formula_sum 'C2 H7 N11 O3'
_chemical_formula_weight 233.19
_space_group_crystal_system monoclinic
_space_group_IT_number 14
_space_group_name_Hall '-P 2ybc'
_space_group_name_H-M_alt 'P 1 21/c 1'
_atom_sites_solution_hydrogens difmap
_atom_sites_solution_primary dual
_audit_creation_date 2017-01-13
_audit_creation_method
;
Olex2 1.2-beta
(compiled 2017.01.04 svn.r3372 for OlexSys, GUI svn.r5289)
;
_audit_update_record
;
2017-02-23 deposited with the CCDC.
2017-09-12 downloaded from the CCDC.
;
_cell_angle_alpha 90
_cell_angle_beta 99.96(3)
_cell_angle_gamma 90
_cell_formula_units_Z 8
_cell_length_a 6.663(9)
_cell_length_b 16.418(17)
_cell_length_c 16.589(17)
_cell_measurement_reflns_used 621
_cell_measurement_temperature 170
_cell_measurement_theta_max 23.73
_cell_measurement_theta_min 2.48
_cell_volume 1787(4)
_computing_cell_refinement 'SAINT v7.68A (Bruker, 2009)'
_computing_data_reduction 'SAINT v7.68A (Bruker, 2009)'
_computing_molecular_graphics 'Olex2 (Dolomanov et al., 2009)'
_computing_publication_material 'Olex2 (Dolomanov et al., 2009)'
_computing_structure_refinement 'ShelXL (Sheldrick, 2015)'
_computing_structure_solution 'ShelXT (Sheldrick, 2015)'
_diffrn_ambient_temperature 170
_diffrn_measured_fraction_theta_full 0.970
_diffrn_measured_fraction_theta_max 0.969
_diffrn_measurement_device_type 'Bruker APEX-II CCD'
_diffrn_measurement_method '\w scans'
_diffrn_radiation_monochromator graphite
_diffrn_radiation_type MoK\a
_diffrn_radiation_wavelength 0.71073
_diffrn_reflns_av_R_equivalents 0.0421
_diffrn_reflns_av_unetI/netI 0.0485
_diffrn_reflns_Laue_measured_fraction_full 0.970
_diffrn_reflns_Laue_measured_fraction_max 0.969
_diffrn_reflns_limit_h_max 5
_diffrn_reflns_limit_h_min -8
_diffrn_reflns_limit_k_max 19
_diffrn_reflns_limit_k_min -19
_diffrn_reflns_limit_l_max 18
_diffrn_reflns_limit_l_min -19
_diffrn_reflns_number 9118
_diffrn_reflns_point_group_measured_fraction_full 0.970
_diffrn_reflns_point_group_measured_fraction_max 0.969
_diffrn_reflns_theta_full 25.242
_diffrn_reflns_theta_max 25.346
_diffrn_reflns_theta_min 1.758
_diffrn_standards_number 0
_exptl_absorpt_coefficient_mu 0.152
_exptl_absorpt_correction_T_max 0.7455
_exptl_absorpt_correction_T_min 0.6293
_exptl_absorpt_process_details
'SADABS-2008/1 (Bruker,2008) was used for absorption correction. wR2(int) was 0.0368 before and 0.0274 after correction. The Ratio of minimum to maximum transmission is 0.8441. The \l/2 correction factor is 0.0015.'
_exptl_crystal_colour colourless
_exptl_crystal_colour_primary colourless
_exptl_crystal_density_diffrn 1.733
_exptl_crystal_density_method 'not measured'
_exptl_crystal_description block
_exptl_crystal_F_000 960
_exptl_crystal_size_max 0.25
_exptl_crystal_size_mid 0.12
_exptl_crystal_size_min 0.05
_refine_diff_density_max 0.313
_refine_diff_density_min -0.490
_refine_diff_density_rms 0.099
_refine_ls_extinction_method none
_refine_ls_goodness_of_fit_ref 1.000
_refine_ls_hydrogen_treatment mixed
_refine_ls_matrix_type full
_refine_ls_number_parameters 325
_refine_ls_number_reflns 3160
_refine_ls_number_restraints 23
_refine_ls_restrained_S_all 1.004
_refine_ls_R_factor_all 0.0809
_refine_ls_R_factor_gt 0.0545
_refine_ls_shift/su_max 0.000
_refine_ls_shift/su_mean 0.000
_refine_ls_structure_factor_coef Fsqd
_refine_ls_weighting_details 'w=1/[\s^2^(Fo^2^)+(0.1249P)^2^] where P=(Fo^2^+2Fc^2^)/3'
_refine_ls_weighting_scheme calc
_refine_ls_wR_factor_gt 0.1613
_refine_ls_wR_factor_ref 0.1812
_reflns_Friedel_coverage 0.000
_reflns_number_gt 2173
_reflns_number_total 3160
_reflns_threshold_expression 'I > 2\s(I)'
_cod_data_source_file c7ta05905a2.cif
_cod_data_source_block mo_2016736-wbs4-298k_0ma
_cod_original_cell_volume 1787(3)
_cod_database_code 7236634
_shelx_shelxl_version_number 2014/7
_shelx_space_group_comment
;
The symmetry employed for this shelxl refinement is uniquely defined
by the following loop, which should always be used as a source of
symmetry information in preference to the above space-group names.
They are only intended as comments.
;
_olex2_refinement_description
;
1. Fixed Uiso
 At 1.5 times of:
  All N(H,H) groups, All O(H,H) groups
2. Restrained distances
 N8-H8
 0.85 with sigma of 0.02
 H19-N19
 0.85 with sigma of 0.02
 N22-H22B = N22-H22D = N22-H22A = N22-H22C
 0.86 with sigma of 0.02
 H22B-H22D
 1.46 with sigma of 0.02
 N11-H11C = N11-H11A = N11-H11B
 0.86 with sigma of 0.02
 N11-H11D
 0.85 with sigma of 0.02
3. Uiso/Uaniso restraints and constraints
Uanis(N11) \\sim Ueq: with sigma of 0.005 and sigma for terminal atoms of 0.01
Uanis(N11) \\sim Ueq, Uanis(N22) \\sim Ueq: with sigma of 0.005 and sigma for
terminal atoms of 0.01
4.a Free rotating group:
 N22(H22A,H22B), O1W(H1WA,H1WB), N11(H11A,H11B), O2W(H2WA,H2WB)
;
_olex2_submission_special_instructions 'No special instructions were received'

loop_
_space_group_symop_operation_xyz
'x, y, z'
'-x, y+1/2, -z+1/2'
'-x, -y, -z'
'x, -y-1/2, z-1/2'

loop_
_atom_site_label
_atom_site_type_symbol
_atom_site_fract_x
_atom_site_fract_y
_atom_site_fract_z
_atom_site_U_iso_or_equiv
_atom_site_adp_type
_atom_site_occupancy
_atom_site_site_symmetry_order
_atom_site_calc_flag
_atom_site_refinement_flags_posn
_atom_site_refinement_flags_adp
N17 N 0.9631(4) 0.33209(13) 0.74307(14) 0.0266(6) Uani 1 1 d . .
N6 N 0.4307(4) 0.24295(14) 0.66767(13) 0.0286(6) Uani 1 1 d . .
N22 N 0.9141(5) 0.37733(14) 1.00567(15) 0.0321(7) Uani 1 1 d D U
H22A H 0.8117 0.4090 0.9991 0.048 Uiso 1 1 d DG .
H22B H 0.9142 0.3500 0.9622 0.048 Uiso 1 1 d DG .
N13 N 0.9478(4) 0.26503(14) 0.86627(14) 0.0305(6) Uani 1 1 d . .
O3 O 0.9134(4) 0.19942(13) 0.97653(14) 0.0522(7) Uani 1 1 d . .
O1 O 0.5160(4) 0.47937(13) 0.80714(14) 0.0520(7) Uani 1 1 d . .
O2 O 0.4837(4) 0.37028(14) 0.87590(14) 0.0546(7) Uani 1 1 d . .
N2 N 0.4748(4) 0.36691(14) 0.73819(14) 0.0315(6) Uani 1 1 d . .
N3 N 0.4434(4) 0.23077(14) 0.79845(14) 0.0315(6) Uani 1 1 d . .
O4 O 0.9139(5) 0.12810(13) 0.86800(15) 0.0596(8) Uani 1 1 d . .
N19 N 1.0287(4) 0.53457(14) 0.76854(16) 0.0351(7) Uani 1 1 d D .
N14 N 0.9261(4) 0.20207(14) 0.73039(15) 0.0315(6) Uani 1 1 d . .
N16 N 0.9523(4) 0.31445(14) 0.66171(15) 0.0332(6) Uani 1 1 d . .
N1 N 0.4921(4) 0.40484(15) 0.80983(14) 0.0329(6) Uani 1 1 d . .
N5 N 0.4129(4) 0.16246(15) 0.68315(16) 0.0357(7) Uani 1 1 d . .
N8 N 0.4278(4) 0.26915(16) 0.46531(15) 0.0358(7) Uani 1 1 d D .
N12 N 0.9242(4) 0.19430(14) 0.90313(16) 0.0354(7) Uani 1 1 d . .
N15 N 0.9300(4) 0.23726(15) 0.65629(15) 0.0363(7) Uani 1 1 d . .
N4 N 0.4215(4) 0.15674(15) 0.76050(16) 0.0376(7) Uani 1 1 d . .
N7 N 0.4419(4) 0.21877(15) 0.52752(15) 0.0392(7) Uani 1 1 d . .
O1W O 0.6983(4) 0.53209(16) 0.97284(17) 0.0589(8) Uani 1 1 d . .
H1WA H 0.6182 0.5283 0.9272 0.088 Uiso 1 1 d G .
H1WB H 0.6538 0.5681 1.0022 0.088 Uiso 1 1 d G .
N18 N 1.0056(5) 0.47244(14) 0.71780(16) 0.0408(7) Uani 1 1 d . .
N11 N 0.4763(6) 0.51109(17) 0.62536(17) 0.0455(8) Uani 1 1 d D U
H11A H 0.5048 0.5453 0.6642 0.068 Uiso 1 1 d DG .
H11B H 0.3704 0.5266 0.5929 0.068 Uiso 1 1 d DG .
N10 N 0.4046(5) 0.34611(16) 0.56387(16) 0.0486(8) Uani 1 1 d . .
N9 N 0.4080(5) 0.34461(16) 0.48390(16) 0.0471(8) Uani 1 1 d . .
C3 C 0.9462(4) 0.26165(16) 0.78498(17) 0.0249(6) Uani 1 1 d . .
C1 C 0.4506(4) 0.28522(17) 0.73974(16) 0.0247(6) Uani 1 1 d . .
N21 N 1.0007(5) 0.43597(15) 0.84599(17) 0.0519(9) Uani 1 1 d . .
O2W O 0.8190(5) 0.03409(18) 1.02924(19) 0.0726(9) Uani 1 1 d . .
H2WA H 0.8879 0.0060 1.0673 0.109 Uiso 1 1 d G .
H2WB H 0.8654 0.0824 1.0311 0.109 Uiso 1 1 d G .
C2 C 0.4253(5) 0.26942(17) 0.58723(17) 0.0285(7) Uani 1 1 d . .
C4 C 0.9883(4) 0.41295(16) 0.76912(17) 0.0276(7) Uani 1 1 d . .
N20 N 1.0254(5) 0.51587(16) 0.84351(17) 0.0498(8) Uani 1 1 d . .
H19 H 1.050(5) 0.5832(14) 0.756(2) 0.055(11) Uiso 1 1 d D .
H8 H 0.433(5) 0.253(2) 0.4162(14) 0.054(11) Uiso 1 1 d D .
H22C H 1.026(4) 0.398(2) 1.023(3) 0.060(13) Uiso 1 1 d D .
H22D H 0.887(10) 0.350(3) 1.046(2) 0.14(3) Uiso 1 1 d D .
H11C H 0.460(10) 0.466(2) 0.650(4) 0.14(2) Uiso 1 1 d D .
H11D H 0.561(8) 0.491(4) 0.600(4) 0.13(3) Uiso 1 1 d D .

loop_
_atom_site_aniso_label
_atom_site_aniso_U_11
_atom_site_aniso_U_22
_atom_site_aniso_U_33
_atom_site_aniso_U_23
_atom_site_aniso_U_13
_atom_site_aniso_U_12
N17 0.0411(15) 0.0179(11) 0.0216(12) -0.0013(9) 0.0082(10) 0.0002(9)
N6 0.0444(16) 0.0244(12) 0.0175(12) 0.0002(9) 0.0067(10) -0.0013(10)
N22 0.060(2) 0.0201(13) 0.0175(13) -0.0036(10) 0.0100(12) -0.0027(12)
N13 0.0468(16) 0.0220(12) 0.0244(13) 0.0002(9) 0.0105(11) -0.0028(10)
O3 0.100(2) 0.0344(13) 0.0267(13) 0.0003(10) 0.0224(12) -0.0074(12)
O1 0.093(2) 0.0246(12) 0.0352(14) -0.0041(10) 0.0032(12) -0.0067(11)
O2 0.108(2) 0.0353(13) 0.0221(12) 0.0004(10) 0.0156(12) -0.0081(13)
N2 0.0491(17) 0.0266(13) 0.0186(13) -0.0007(10) 0.0055(10) -0.0023(11)
N3 0.0467(17) 0.0273(13) 0.0211(13) -0.0014(10) 0.0076(11) -0.0018(11)
O4 0.123(2) 0.0221(12) 0.0363(15) -0.0038(10) 0.0215(14) -0.0085(12)
N19 0.0629(19) 0.0167(12) 0.0271(15) 0.0011(10) 0.0122(12) -0.0002(11)
N14 0.0477(17) 0.0229(13) 0.0250(14) -0.0029(10) 0.0096(11) -0.0002(10)
N16 0.0542(18) 0.0253(13) 0.0215(13) -0.0039(10) 0.0105(11) 0.0021(11)
N1 0.0459(17) 0.0282(13) 0.0234(14) -0.0008(10) 0.0027(11) -0.0026(11)
N5 0.0590(19) 0.0225(13) 0.0262(14) 0.0019(10) 0.0089(12) -0.0007(11)
N8 0.0558(19) 0.0341(15) 0.0184(13) -0.0014(11) 0.0095(11) -0.0019(12)
N12 0.0577(18) 0.0236(13) 0.0259(14) -0.0019(10) 0.0102(11) -0.0023(11)
N15 0.0579(19) 0.0271(13) 0.0250(14) -0.0032(10) 0.0104(11) 0.0013(11)
N4 0.0628(19) 0.0264(13) 0.0247(14) 0.0009(10) 0.0109(12) -0.0001(11)
N7 0.068(2) 0.0301(14) 0.0211(14) -0.0017(11) 0.0121(12) 0.0012(12)
O1W 0.080(2) 0.0506(16) 0.0463(16) -0.0018(12) 0.0112(14) 0.0025(13)
N18 0.077(2) 0.0199(12) 0.0269(14) 0.0002(10) 0.0114(13) -0.0014(12)
N11 0.091(3) 0.0240(14) 0.0205(15) -0.0003(11) 0.0074(14) -0.0063(14)
N10 0.096(2) 0.0272(14) 0.0233(15) 0.0013(11) 0.0124(14) 0.0023(14)
N9 0.087(2) 0.0321(15) 0.0226(14) -0.0001(11) 0.0106(14) -0.0044(13)
C3 0.0286(17) 0.0228(14) 0.0240(15) -0.0011(11) 0.0064(11) 0.0004(11)
C1 0.0294(17) 0.0257(14) 0.0189(14) -0.0005(11) 0.0039(11) 0.0015(11)
N21 0.110(3) 0.0202(13) 0.0302(15) -0.0031(12) 0.0242(15) -0.0093(14)
O2W 0.113(3) 0.0494(17) 0.0584(19) 0.0019(14) 0.0240(17) 0.0123(16)
C2 0.0381(18) 0.0285(15) 0.0195(14) -0.0001(11) 0.0065(12) 0.0001(12)
C4 0.0387(18) 0.0217(14) 0.0231(15) -0.0014(11) 0.0074(12) 0.0018(12)
N20 0.096(2) 0.0229(14) 0.0336(17) -0.0036(12) 0.0197(15) -0.0093(13)

loop_
_atom_type_symbol
_atom_type_description
_atom_type_scat_dispersion_real
_atom_type_scat_dispersion_imag
_atom_type_scat_source
C C 0.0033 0.0016 'International Tables Vol C Tables 4.2.6.8 and 6.1.1.4'
H H 0.0000 0.0000 'International Tables Vol C Tables 4.2.6.8 and 6.1.1.4'
N N 0.0061 0.0033 'International Tables Vol C Tables 4.2.6.8 and 6.1.1.4'
O O 0.0106 0.0060 'International Tables Vol C Tables 4.2.6.8 and 6.1.1.4'

loop_
_geom_angle_atom_site_label_1
_geom_angle_atom_site_label_2
_geom_angle_atom_site_label_3
_geom_angle
N16 N17 C4 119.2(2)
C3 N17 N16 109.1(2)
C3 N17 C4 131.6(3)
N5 N6 C1 109.1(2)
N5 N6 C2 119.7(2)
C1 N6 C2 131.2(3)
H22A N22 H22B 109.5
H22A N22 H22C 116.3
H22A N22 H22D 98.4
H22B N22 H22C 112.9
H22B N22 H22D 114.8
H22C N22 H22D 104(5)
N12 N13 C3 116.2(2)
N1 N2 C1 116.1(2)
C1 N3 N4 106.0(2)
N18 N19 H19 126(3)
N20 N19 N18 114.5(2)
N20 N19 H19 120(3)
C3 N14 N15 106.8(2)
N15 N16 N17 105.3(2)
O1 N1 O2 120.6(3)
O1 N1 N2 115.1(2)
O2 N1 N2 124.3(3)
N4 N5 N6 105.8(2)
N7 N8 H8 122(3)
N9 N8 N7 114.4(3)
N9 N8 H8 123(3)
O3 N12 N13 115.1(2)
O4 N12 N13 123.6(3)
O4 N12 O3 121.3(3)
N16 N15 N14 112.2(2)
N5 N4 N3 112.3(2)
C2 N7 N8 101.0(3)
H1WA O1W H1WB 109.4
C4 N18 N19 100.1(3)
H11A N11 H11B 109.5
H11A N11 H11C 103.4
H11A N11 H11D 124.3
H11B N11 H11C 113.6
H11B N11 H11D 111.0
H11C N11 H11D 94(6)
C2 N10 N9 104.9(3)
N8 N9 N10 106.0(3)
N13 C3 N17 119.2(2)
N14 C3 N17 106.6(3)
N14 C3 N13 134.2(3)
N2 C1 N6 118.7(2)
N3 C1 N6 106.8(2)
N3 C1 N2 134.5(3)
C4 N21 N20 104.0(3)
H2WA O2W H2WB 109.5
N7 C2 N6 122.1(3)
N7 C2 N10 113.7(3)
N10 C2 N6 124.2(3)
N18 C4 N17 121.7(3)
N18 C4 N21 114.6(3)
N21 C4 N17 123.7(3)
N19 N20 N21 106.9(3)

loop_
_geom_bond_atom_site_label_1
_geom_bond_atom_site_label_2
_geom_bond_distance
N17 N16 1.370(4)
N17 C3 1.364(4)
N17 C4 1.397(4)
N6 N5 1.355(4)
N6 C1 1.369(4)
N6 C2 1.398(4)
N22 H22A 0.8503
N22 H22B 0.8496
N22 H22C 0.825(19)
N22 H22D 0.852(19)
N13 N12 1.334(3)
N13 C3 1.348(4)
O3 N12 1.235(4)
O1 N1 1.236(3)
O2 N1 1.244(3)
N2 N1 1.329(4)
N2 C1 1.352(4)
N3 N4 1.365(4)
N3 C1 1.329(4)
O4 N12 1.229(3)
N19 N18 1.315(4)
N19 N20 1.285(4)
N19 H19 0.841(19)
N14 N15 1.363(4)
N14 C3 1.324(4)
N16 N15 1.277(4)
N5 N4 1.278(4)
N8 N7 1.313(4)
N8 N9 1.289(4)
N8 H8 0.865(19)
N7 C2 1.313(4)
O1W H1WA 0.8493
O1W H1WB 0.8512
N18 C4 1.314(4)
N11 H11A 0.8504
N11 H11B 0.8500
N11 H11C 0.86(2)
N11 H11D 0.83(2)
N10 N9 1.331(4)
N10 C2 1.318(4)
N21 C4 1.319(4)
N21 N20 1.324(4)
O2W H2WA 0.8503
O2W H2WB 0.8501

loop_
_geom_torsion_atom_site_label_1
_geom_torsion_atom_site_label_2
_geom_torsion_atom_site_label_3
_geom_torsion_atom_site_label_4
_geom_torsion
N17 N16 N15 N14 -0.2(3)
N6 N5 N4 N3 0.4(3)
N19 N18 C4 N17 -179.1(3)
N19 N18 C4 N21 -0.3(4)
N16 N17 C3 N13 -178.4(2)
N16 N17 C3 N14 0.2(3)
N16 N17 C4 N18 -1.2(4)
N16 N17 C4 N21 -179.9(3)
N1 N2 C1 N6 179.6(3)
N1 N2 C1 N3 -1.7(5)
N5 N6 C1 N2 178.6(2)
N5 N6 C1 N3 -0.4(3)
N5 N6 C2 N7 -13.1(4)
N5 N6 C2 N10 167.3(3)
N8 N7 C2 N6 179.7(3)
N8 N7 C2 N10 -0.7(4)
N12 N13 C3 N17 177.9(2)
N12 N13 C3 N14 -0.1(5)
N15 N14 C3 N17 -0.3(3)
N15 N14 C3 N13 177.9(3)
N4 N3 C1 N6 0.6(3)
N4 N3 C1 N2 -178.2(3)
N7 N8 N9 N10 -1.2(4)
N18 N19 N20 N21 0.6(4)
N9 N8 N7 C2 1.1(4)
N9 N10 C2 N6 179.7(3)
N9 N10 C2 N7 0.0(4)
C3 N17 N16 N15 0.0(3)
C3 N17 C4 N18 178.6(3)
C3 N17 C4 N21 -0.1(5)
C3 N13 N12 O3 -175.7(3)
C3 N13 N12 O4 4.4(4)
C3 N14 N15 N16 0.3(3)
C1 N6 N5 N4 0.1(3)
C1 N6 C2 N7 167.5(3)
C1 N6 C2 N10 -12.2(5)
C1 N2 N1 O1 179.3(3)
C1 N2 N1 O2 -1.3(4)
C1 N3 N4 N5 -0.6(3)
C2 N6 N5 N4 -179.5(3)
C2 N6 C1 N2 -1.9(5)
C2 N6 C1 N3 179.1(3)
C2 N10 N9 N8 0.7(4)
C4 N17 N16 N15 179.9(2)
C4 N17 C3 N13 1.8(5)
C4 N17 C3 N14 -179.6(3)
C4 N21 N20 N19 -0.7(4)
N20 N19 N18 C4 -0.2(4)
N20 N21 C4 N17 179.4(3)
N20 N21 C4 N18 0.7(4)
